data_4121023
loop_
_publ_author_name
'Yang Yang'
'Xiao-Li Pei'
'Quan-Ming Wang'

_publ_section_title
;
 Postclustering Dynamic Covalent Modification for Chirality Control and
 Chiral Sensing
;
_journal_name_full 'Journal of the American Chemical Society'
_journal_page_first 16184
_journal_page_last 16191
_journal_paper_doi 10.1021/ja4075419
_journal_volume 135
_journal_year 2013
_chemical_formula_sum 'C157 H138 Ag2 Au6 B4 F16 N12 P6'
_chemical_formula_weight 4123.39
_chemical_name_systematic
; 
 ? 
;
_space_group_IT_number 155
_symmetry_cell_setting trigonal
_symmetry_space_group_name_Hall 'R 3 2"'
_symmetry_space_group_name_H-M 'R 3 2 :H'
_atom_sites_solution_hydrogens geom
_atom_sites_solution_primary direct
_atom_sites_solution_secondary difmap
_audit_creation_method SHELXL-97
_cell_angle_alpha 90.00
_cell_angle_beta 90.00
_cell_angle_gamma 120.00
_cell_formula_units_Z 6
_cell_length_a 21.5216(14)
_cell_length_b 21.5216(14)
_cell_length_c 68.567(4)
_cell_measurement_reflns_used 21460
_cell_measurement_temperature 100(2)
_cell_volume 27504(3)
_computing_structure_refinement 'SHELXL-97 (Sheldrick, 1997)'
_computing_structure_solution 'SHELXS-97 (Sheldrick, 1990)'
_diffrn_ambient_temperature 100(2)
_diffrn_measured_fraction_theta_full 0.975
_diffrn_measured_fraction_theta_max 0.975
_diffrn_measurement_device_type 'SuperNova, Dual, Cu at zero, Atlas'
_diffrn_radiation_monochromator mirror
_diffrn_radiation_source 'SuperNova (Cu) x-ray Source'
_diffrn_radiation_type CuK\a
_diffrn_radiation_wavelength 1.54178
_diffrn_reflns_av_R_equivalents 0.0594
_diffrn_reflns_av_sigmaI/netI 0.0507
_diffrn_reflns_limit_h_max 26
_diffrn_reflns_limit_h_min -11
_diffrn_reflns_limit_k_max 18
_diffrn_reflns_limit_k_min -25
_diffrn_reflns_limit_l_max 83
_diffrn_reflns_limit_l_min -79
_diffrn_reflns_number 33350
_diffrn_reflns_theta_full 74.66
_diffrn_reflns_theta_max 74.66
_diffrn_reflns_theta_min 3.50
_exptl_absorpt_coefficient_mu 11.464
_exptl_absorpt_correction_T_max 0.3935
_exptl_absorpt_correction_T_min 0.2782
_exptl_absorpt_correction_type multi-scan
_exptl_absorpt_process_details
; 
CrysAlisPro, Agilent Technologies,
Version 1.171.36.20 (release 27-06-2012 CrysAlis171 .NET)
(compiled Jul 11 2012,15:38:31)
empirical absorption correction using spherical harmonics,
 implemented in SCALE3 ABSPACK scaling algorithm.
;
_exptl_crystal_colour red
_exptl_crystal_density_diffrn 1.494
_exptl_crystal_description block-like
_exptl_crystal_F_000 11916
_exptl_crystal_size_max 0.15
_exptl_crystal_size_mid 0.12
_exptl_crystal_size_min 0.10
_refine_diff_density_max 3.948
_refine_diff_density_min -2.362
_refine_diff_density_rms 0.295
_refine_ls_abs_structure_details 'Flack H D (1983), Acta Cryst. A39, 876-881'
_refine_ls_abs_structure_Flack 0.01(3)
_refine_ls_extinction_method none
_refine_ls_goodness_of_fit_ref 1.153
_refine_ls_hydrogen_treatment mixed
_refine_ls_matrix_type full
_refine_ls_number_parameters 524
_refine_ls_number_reflns 11920
_refine_ls_number_restraints 59
_refine_ls_restrained_S_all 1.151
_refine_ls_R_factor_all 0.1231
_refine_ls_R_factor_gt 0.0901
_refine_ls_shift/su_max 0.000
_refine_ls_shift/su_mean 0.000
_refine_ls_structure_factor_coef Fsqd
_refine_ls_weighting_details 'calc w=1/[\s^2^(Fo^2^)+(0.1222P)^2^+1619.1425P] where P=(Fo^2^+2Fc^2^)/3'
_refine_ls_weighting_scheme calc
_refine_ls_wR_factor_gt 0.2504
_refine_ls_wR_factor_ref 0.2833
_reflns_number_gt 9282
_reflns_number_total 11920
_reflns_threshold_expression >2sigma(I)
_cod_data_source_file ja4075419_si_002_5.cif
_cod_data_source_block 4b
_cod_original_sg_symbol_H-M 'R 3 2'
_cod_database_code 4121023

loop_
_symmetry_equiv_pos_as_xyz
'x, y, z'
'-y, x-y, z'
'-x+y, -x, z'
'y, x, -z'
'-x, -x+y, -z'
'x-y, -y, -z'
'x+2/3, y+1/3, z+1/3'
'-y+2/3, x-y+1/3, z+1/3'
'-x+y+2/3, -x+1/3, z+1/3'
'y+2/3, x+1/3, -z+1/3'
'-x+2/3, -x+y+1/3, -z+1/3'
'x-y+2/3, -y+1/3, -z+1/3'
'x+1/3, y+2/3, z+2/3'
'-y+1/3, x-y+2/3, z+2/3'
'-x+y+1/3, -x+2/3, z+2/3'
'y+1/3, x+2/3, -z+2/3'
'-x+1/3, -x+y+2/3, -z+2/3'
'x-y+1/3, -y+2/3, -z+2/3'

loop_
_atom_site_label
_atom_site_type_symbol
_atom_site_fract_x
_atom_site_fract_y
_atom_site_fract_z
_atom_site_U_iso_or_equiv
_atom_site_adp_type
_atom_site_occupancy
_atom_site_symmetry_multiplicity
_atom_site_calc_flag
_atom_site_refinement_flags
Au1 Au 0.57943(5) 0.30857(5) 0.073996(9) 0.0559(3) Uani 1 1 d .
Au2 Au 0.58351(5) 0.32068(5) 0.034120(9) 0.0585(3) Uani 1 1 d .
Ag1 Ag 0.6667 0.3333 0.10861(3) 0.0634(8) Uani 1 3 d S
Ag2 Ag 0.6667 0.3333 -0.00001(3) 0.0606(7) Uani 1 3 d S
P1 P 0.4878(3) 0.2774(4) 0.09515(7) 0.0596(14) Uani 1 1 d .
P2 P 0.5006(4) 0.3117(4) 0.01227(7) 0.0652(16) Uani 1 1 d .
B1 B 0.4566(10) 0.0760(10) 0.0605(3) 0.092(10) Uiso 1 1 d D
B2 B 0.6667 0.3333 0.1852(7) 0.21(6) Uiso 1 3 d SD
F1 F 0.5090(8) 0.1375(7) 0.0521(2) 0.094(5) Uiso 1 1 d D
F2 F 0.4782(8) 0.0273(7) 0.0637(2) 0.077(4) Uiso 1 1 d D
F3 F 0.3950(8) 0.0475(9) 0.0496(3) 0.107(6) Uiso 1 1 d D
F4 F 0.4432(10) 0.0964(10) 0.0786(2) 0.118(6) Uiso 1 1 d D
F5 F 0.6667 0.3333 0.1655(7) 0.41(7) Uiso 1 3 d SD
F6 F 0.629(2) 0.2654(14) 0.1922(4) 0.196(12) Uiso 1 1 d D
N1 N 0.5570(9) 0.2470(8) 0.12194(17) 0.043(4) Uani 1 1 d .
N2 N 0.468(2) 0.0674(15) 0.1719(3) 0.107(9) Uani 1 1 d U
N3 N 0.5995(11) 0.3773(11) -0.0151(2) 0.065(5) Uani 1 1 d .
N4 N 0.6749(12) 0.4821(17) -0.0677(3) 0.100(9) Uani 1 1 d .
C1 C 0.6667 0.3333 0.0531(6) 0.066(10) Uiso 1 3 d S
C110 C 0.4008(6) 0.2295(8) 0.08384(17) 0.059(6) Uani 1 1 d G
C111 C 0.3971(7) 0.1990(9) 0.06570(18) 0.068(6) Uani 1 1 d G
H11A H 0.4383 0.2029 0.0601 0.081 Uiso 1 1 calc R
C112 C 0.3319(9) 0.1628(9) 0.05592(17) 0.075(7) Uani 1 1 d G
H11B H 0.3295 0.1424 0.0438 0.090 Uiso 1 1 calc R
C113 C 0.2704(7) 0.1570(9) 0.0643(2) 0.082(8) Uani 1 1 d G
H11C H 0.2268 0.1328 0.0578 0.099 Uiso 1 1 calc R
C114 C 0.2741(7) 0.1875(10) 0.0824(2) 0.079(7) Uani 1 1 d G
H11D H 0.2330 0.1836 0.0880 0.095 Uiso 1 1 calc R
C115 C 0.3393(8) 0.2237(9) 0.09221(16) 0.066(6) Uani 1 1 d G
H11E H 0.3418 0.2441 0.1044 0.080 Uiso 1 1 calc R
C120 C 0.4881(14) 0.3514(13) 0.1085(3) 0.057(5) Uani 1 1 d .
C121 C 0.5209(14) 0.4173(15) 0.0996(3) 0.066(6) Uani 1 1 d .
H12A H 0.5454 0.4252 0.0879 0.079 Uiso 1 1 calc R
C122 C 0.5157(14) 0.4695(18) 0.1088(3) 0.073(7) Uani 1 1 d .
H12B H 0.5351 0.5136 0.1025 0.088 Uiso 1 1 calc R
C123 C 0.4842(17) 0.4637(19) 0.1266(4) 0.083(8) Uani 1 1 d .
H12C H 0.4832 0.5022 0.1324 0.099 Uiso 1 1 calc R
C124 C 0.4539(17) 0.3965(18) 0.1355(4) 0.082(8) Uani 1 1 d .
H12E H 0.4333 0.3906 0.1478 0.098 Uiso 1 1 calc R
C125 C 0.4534(15) 0.3389(16) 0.1268(3) 0.074(7) Uani 1 1 d .
H12F H 0.4313 0.2938 0.1326 0.088 Uiso 1 1 calc R
C130 C 0.4895(16) 0.2228(15) 0.1149(3) 0.067(7) Uani 1 1 d .
C131 C 0.4286(15) 0.1627(13) 0.1225(3) 0.065(6) Uani 1 1 d .
H13A H 0.3833 0.1453 0.1171 0.078 Uiso 1 1 calc R
C132 C 0.4403(17) 0.1300(15) 0.1389(3) 0.076(8) Uani 1 1 d .
H13B H 0.4013 0.0890 0.1440 0.091 Uiso 1 1 calc R
C133 C 0.5017(16) 0.1534(14) 0.1472(3) 0.065(6) Uani 1 1 d .
C134 C 0.5623(13) 0.2128(12) 0.1377(3) 0.060(5) Uani 1 1 d .
H13C H 0.6078 0.2282 0.1427 0.072 Uiso 1 1 calc R
C135 C 0.5173(16) 0.1210(14) 0.1636(3) 0.068(6) Uani 1 1 d .
H13D H 0.5642 0.1404 0.1681 0.082 Uiso 1 1 calc R
C140 C 0.476(4) -0.030(3) 0.1870(5) 0.20(3) Uani 1 1 d .
H14A H 0.4976 -0.0349 0.1753 0.301 Uiso 1 1 calc R
H14B H 0.4248 -0.0622 0.1864 0.301 Uiso 1 1 calc R
H14C H 0.4950 -0.0420 0.1981 0.301 Uiso 1 1 calc R
C141 C 0.490(2) 0.041(2) 0.1887(4) 0.112(9) Uani 1 1 d U
H14D H 0.5419 0.0711 0.1902 0.134 Uiso 1 1 calc R
C142 C 0.4541(10) 0.0524(9) 0.20732(15) 0.098(8) Uani 1 1 d GU
C143 C 0.4922(9) 0.1105(10) 0.21971(15) 0.118(11) Uani 1 1 d GU
H14E H 0.5396 0.1442 0.2169 0.141 Uiso 1 1 calc R
C144 C 0.4593(10) 0.1181(9) 0.23627(14) 0.122(13) Uani 1 1 d G
H14F H 0.4848 0.1570 0.2446 0.146 Uiso 1 1 calc R
C145 C 0.3884(10) 0.0677(10) 0.24043(15) 0.088(9) Uani 1 1 d G
H14G H 0.3664 0.0728 0.2515 0.105 Uiso 1 1 calc R
C146 C 0.3504(9) 0.0096(10) 0.22803(17) 0.108(12) Uani 1 1 d G
H14H H 0.3029 -0.0242 0.2308 0.129 Uiso 1 1 calc R
C147 C 0.3832(10) 0.0019(8) 0.21148(17) 0.118(13) Uani 1 1 d G
H14I H 0.3578 -0.0369 0.2032 0.141 Uiso 1 1 calc R
C210 C 0.4324(7) 0.3235(8) 0.02348(12) 0.060(6) Uani 1 1 d G
C211 C 0.3610(8) 0.2868(7) 0.01766(12) 0.077(8) Uani 1 1 d G
H21A H 0.3472 0.2563 0.0069 0.092 Uiso 1 1 calc R
C212 C 0.3101(6) 0.2957(8) 0.02786(14) 0.078(8) Uani 1 1 d G
H21B H 0.2624 0.2712 0.0240 0.093 Uiso 1 1 calc R
C213 C 0.3308(8) 0.3413(8) 0.04389(13) 0.073(7) Uani 1 1 d G
H21C H 0.2968 0.3473 0.0507 0.087 Uiso 1 1 calc R
C214 C 0.4022(8) 0.3780(6) 0.04972(12) 0.079(8) Uani 1 1 d G
H21D H 0.4160 0.4085 0.0604 0.095 Uiso 1 1 calc R
C215 C 0.4530(6) 0.3691(7) 0.03951(13) 0.077(8) Uani 1 1 d G
H21E H 0.5008 0.3936 0.0434 0.093 Uiso 1 1 calc R
C220 C 0.459(2) 0.2283(14) -0.0010(3) 0.099(12) Uani 1 1 d .
C221 C 0.4238(17) 0.2148(19) -0.0197(3) 0.084(8) Uani 1 1 d .
H22A H 0.4275 0.2549 -0.0259 0.101 Uiso 1 1 calc R
C222 C 0.389(2) 0.157(2) -0.0285(4) 0.109(12) Uani 1 1 d .
H22B H 0.3699 0.1544 -0.0409 0.130 Uiso 1 1 calc R
C223 C 0.382(3) 0.102(3) -0.0194(5) 0.15(2) Uani 1 1 d .
H22C H 0.3501 0.0567 -0.0246 0.177 Uiso 1 1 calc R
C224 C 0.420(3) 0.104(2) -0.0014(4) 0.119(15) Uani 1 1 d .
H22D H 0.4216 0.0642 0.0032 0.143 Uiso 1 1 calc R
C225 C 0.4523(18) 0.1691(18) 0.0084(3) 0.086(9) Uani 1 1 d .
H22E H 0.4692 0.1725 0.0210 0.103 Uiso 1 1 calc R
C230 C 0.5420(14) 0.3785(17) -0.0074(3) 0.072(7) Uani 1 1 d U
C231 C 0.5148(16) 0.4216(19) -0.0135(4) 0.094(8) Uani 1 1 d U
H23A H 0.4781 0.4235 -0.0069 0.113 Uiso 1 1 calc R
C232 C 0.5460(17) 0.463(2) -0.0306(4) 0.109(9) Uani 1 1 d U
H23B H 0.5290 0.4911 -0.0358 0.131 Uiso 1 1 calc R
C233 C 0.6051(15) 0.459(2) -0.0398(4) 0.098(9) Uani 1 1 d U
C234 C 0.6300(17) 0.4177(18) -0.0311(3) 0.087(9) Uani 1 1 d .
H29F H 0.6695 0.4176 -0.0366 0.104 Uiso 1 1 calc R
C235 C 0.6353(16) 0.496(2) -0.0576(4) 0.109(14) Uani 1 1 d .
H23E H 0.6253 0.5309 -0.0617 0.131 Uiso 1 1 calc R
C240 C 0.666(2) 0.481(3) -0.1029(4) 0.17(3) Uani 1 1 d .
H24A H 0.6161 0.4655 -0.1010 0.261 Uiso 1 1 calc R
H24B H 0.6716 0.4393 -0.1039 0.261 Uiso 1 1 calc R
H24C H 0.6827 0.5085 -0.1147 0.261 Uiso 1 1 calc R
C241 C 0.7076(17) 0.524(3) -0.0863(4) 0.127(17) Uani 1 1 d .
H24D H 0.7011 0.5664 -0.0859 0.152 Uiso 1 1 calc R
C242 C 0.7854(8) 0.5517(12) -0.0866(2) 0.085(9) Uani 1 1 d G
C243 C 0.8125(10) 0.5055(9) -0.0842(3) 0.108(12) Uani 1 1 d G
H24E H 0.7819 0.4578 -0.0808 0.129 Uiso 1 1 calc R
C244 C 0.8852(11) 0.5305(11) -0.0870(3) 0.088(8) Uani 1 1 d G
H24F H 0.9033 0.4996 -0.0854 0.106 Uiso 1 1 calc R
C245 C 0.9309(8) 0.6017(12) -0.0921(3) 0.094(10) Uani 1 1 d G
H24G H 0.9795 0.6184 -0.0939 0.113 Uiso 1 1 calc R
C246 C 0.9038(10) 0.6479(9) -0.0945(3) 0.105(12) Uani 1 1 d G
H24H H 0.9344 0.6955 -0.0979 0.126 Uiso 1 1 calc R
C247 C 0.8311(11) 0.6229(11) -0.0917(3) 0.107(12) Uani 1 1 d G
H24I H 0.8130 0.6538 -0.0933 0.128 Uiso 1 1 calc R

loop_
_atom_site_aniso_label
_atom_site_aniso_U_11
_atom_site_aniso_U_22
_atom_site_aniso_U_33
_atom_site_aniso_U_23
_atom_site_aniso_U_13
_atom_site_aniso_U_12
Au1 0.0730(6) 0.0817(6) 0.0123(3) 0.0064(3) 0.0016(3) 0.0381(5)
Au2 0.0789(6) 0.0870(6) 0.0125(3) 0.0072(3) 0.0023(3) 0.0437(5)
Ag1 0.0870(12) 0.0870(12) 0.0161(9) 0.000 0.000 0.0435(6)
Ag2 0.0848(12) 0.0848(12) 0.0123(9) 0.000 0.000 0.0424(6)
P1 0.078(4) 0.078(4) 0.020(2) 0.007(2) 0.001(2) 0.036(3)
P2 0.087(4) 0.092(4) 0.018(2) 0.013(2) 0.004(2) 0.046(4)
N1 0.072(11) 0.053(9) 0.009(5) 0.002(5) -0.004(6) 0.034(8)
N2 0.20(3) 0.105(17) 0.039(9) 0.024(11) 0.010(14) 0.090(19)
N3 0.089(14) 0.093(14) 0.018(7) 0.017(8) 0.008(8) 0.050(12)
N4 0.063(13) 0.18(3) 0.050(11) 0.062(15) 0.013(10) 0.057(16)
C110 0.082(15) 0.067(13) 0.023(8) 0.020(8) 0.000(9) 0.034(12)
C111 0.079(16) 0.080(16) 0.054(12) 0.038(12) 0.020(11) 0.048(14)
C112 0.094(19) 0.084(18) 0.039(11) 0.005(12) -0.012(12) 0.040(16)
C113 0.066(16) 0.082(19) 0.076(17) 0.008(14) -0.013(13) 0.019(14)
C114 0.071(16) 0.11(2) 0.070(16) 0.004(15) 0.008(13) 0.054(17)
C115 0.072(14) 0.095(18) 0.029(10) 0.004(11) 0.002(9) 0.039(14)
C120 0.079(15) 0.074(14) 0.028(9) 0.000(9) -0.009(9) 0.047(13)
C121 0.080(16) 0.098(18) 0.019(8) -0.010(10) -0.019(9) 0.045(14)
C122 0.065(15) 0.12(2) 0.052(13) -0.017(14) -0.019(11) 0.058(16)
C123 0.09(2) 0.12(2) 0.058(15) -0.011(15) 0.005(14) 0.071(19)
C124 0.10(2) 0.12(2) 0.042(13) 0.017(14) 0.022(13) 0.07(2)
C125 0.088(18) 0.096(19) 0.023(10) 0.000(11) 0.018(10) 0.036(15)
C130 0.11(2) 0.098(19) 0.029(10) -0.009(10) 0.001(11) 0.081(18)
C131 0.086(16) 0.076(15) 0.023(9) 0.027(9) 0.014(9) 0.034(13)
C132 0.11(2) 0.080(17) 0.027(10) 0.010(10) 0.006(11) 0.040(16)
C133 0.100(19) 0.092(16) 0.037(10) -0.003(10) 0.002(12) 0.073(16)
C134 0.083(15) 0.064(13) 0.026(9) 0.003(8) -0.006(9) 0.032(12)
C135 0.100(19) 0.080(16) 0.035(11) 0.007(11) 0.004(11) 0.053(15)
C140 0.41(10) 0.16(4) 0.07(2) 0.04(3) -0.02(4) 0.17(6)
C141 0.18(3) 0.15(2) 0.031(10) 0.033(11) 0.025(13) 0.106(19)
C142 0.16(2) 0.123(18) 0.047(10) 0.037(11) 0.025(13) 0.095(19)
C143 0.19(3) 0.093(19) 0.091(18) 0.027(11) 0.068(19) 0.08(2)
C144 0.12(3) 0.12(3) 0.12(3) 0.00(3) 0.02(3) 0.07(3)
C145 0.10(2) 0.09(2) 0.069(18) 0.029(16) 0.019(16) 0.037(18)
C146 0.08(2) 0.11(3) 0.12(3) 0.05(2) 0.01(2) 0.04(2)
C147 0.12(3) 0.14(3) 0.11(3) 0.01(3) -0.03(3) 0.07(3)
C210 0.082(16) 0.079(15) 0.028(9) 0.016(9) 0.005(9) 0.047(13)
C211 0.082(17) 0.13(2) 0.030(10) -0.003(12) -0.019(11) 0.057(17)
C212 0.068(15) 0.14(3) 0.025(10) 0.023(13) -0.003(9) 0.053(17)
C213 0.084(18) 0.10(2) 0.045(13) 0.030(13) 0.024(12) 0.056(16)
C214 0.09(2) 0.082(18) 0.046(13) 0.012(12) 0.005(13) 0.027(16)
C215 0.076(17) 0.034(11) 0.10(2) 0.008(12) -0.002(15) 0.013(11)
C220 0.20(4) 0.060(15) 0.013(8) 0.008(9) 0.010(13) 0.045(19)
C221 0.10(2) 0.10(2) 0.042(12) 0.010(14) 0.001(13) 0.040(18)
C222 0.16(3) 0.12(3) 0.029(13) -0.015(16) -0.014(16) 0.06(3)
C223 0.22(5) 0.14(4) 0.06(2) -0.04(2) 0.00(3) 0.07(4)
C224 0.21(5) 0.11(3) 0.055(17) -0.029(17) -0.04(2) 0.09(3)
C225 0.12(2) 0.13(3) 0.020(10) 0.012(12) 0.011(11) 0.08(2)
C230 0.080(15) 0.126(19) 0.034(10) 0.034(11) 0.026(10) 0.069(15)
C231 0.092(16) 0.14(2) 0.074(14) 0.080(14) 0.045(11) 0.074(14)
C232 0.089(16) 0.18(2) 0.070(14) 0.086(15) 0.042(12) 0.073(15)
C233 0.074(16) 0.16(3) 0.049(13) 0.056(16) 0.024(10) 0.054(17)
C234 0.10(2) 0.15(3) 0.018(8) 0.022(12) -0.005(11) 0.07(2)
C235 0.080(18) 0.22(4) 0.045(13) 0.071(19) 0.016(13) 0.09(2)
C240 0.12(3) 0.27(6) 0.054(18) 0.08(3) -0.011(19) 0.03(3)
C241 0.08(2) 0.25(5) 0.050(16) 0.07(2) 0.009(14) 0.08(3)
C242 0.09(2) 0.11(2) 0.025(10) 0.025(12) 0.012(11) 0.034(18)
C243 0.10(2) 0.17(4) 0.08(2) -0.01(2) 0.016(17) 0.08(3)
C244 0.08(2) 0.08(2) 0.09(2) -0.002(16) 0.014(16) 0.036(17)
C245 0.077(19) 0.15(3) 0.057(16) 0.021(18) 0.008(13) 0.06(2)
C246 0.10(2) 0.13(3) 0.065(18) 0.048(19) 0.004(16) 0.04(2)
C247 0.11(3) 0.15(3) 0.057(16) 0.053(19) 0.015(16) 0.06(2)

loop_
_atom_type_symbol
_atom_type_description
_atom_type_scat_dispersion_real
_atom_type_scat_dispersion_imag
_atom_type_scat_source
C C 0.0181 0.0091 'International Tables Vol C Tables 4.2.6.8 and 6.1.1.4'
H H 0.0000 0.0000 'International Tables Vol C Tables 4.2.6.8 and 6.1.1.4'
B B 0.0090 0.0039 'International Tables Vol C Tables 4.2.6.8 and 6.1.1.4'
N N 0.0311 0.0180 'International Tables Vol C Tables 4.2.6.8 and 6.1.1.4'
F F 0.0727 0.0534 'International Tables Vol C Tables 4.2.6.8 and 6.1.1.4'
P P 0.2955 0.4335 'International Tables Vol C Tables 4.2.6.8 and 6.1.1.4'
Ag Ag 0.1306 4.2820 'International Tables Vol C Tables 4.2.6.8 and 6.1.1.4'
Au Au -4.4197 7.2980 'International Tables Vol C Tables 4.2.6.8 and 6.1.1.4'

loop_
_geom_angle_atom_site_label_1
_geom_angle_atom_site_label_2
_geom_angle_atom_site_label_3
_geom_angle
_geom_angle_site_symmetry_1
_geom_angle_site_symmetry_3
C1 Au1 P1 177.2(3) . .
C1 Au1 Au2 49.2(8) . .
P1 Au1 Au2 130.46(14) . .
C1 Au1 Au1 48.8(6) . 2_655
P1 Au1 Au1 129.73(16) . 2_655
Au2 Au1 Au1 92.00(3) . 2_655
C1 Au1 Au1 48.8(6) . 3_665
P1 Au1 Au1 133.41(16) . 3_665
Au2 Au1 Au1 87.22(3) . 3_665
Au1 Au1 Au1 60.0 2_655 3_665
C1 Au1 Ag1 95.3(8) . .
P1 Au1 Ag1 85.29(14) . .
Au2 Au1 Ag1 144.05(5) . .
Au1 Au1 Ag1 60.03(2) 2_655 .
Au1 Au1 Ag1 60.03(2) 3_665 .
C1 Au2 P2 176.0(8) . .
C1 Au2 Au1 52.0(9) . .
P2 Au2 Au1 131.69(15) . .
C1 Au2 Ag2 92.4(9) . .
P2 Au2 Ag2 84.05(15) . .
Au1 Au2 Ag2 143.99(5) . .
C1 Au2 Au2 46.9(7) . 3_665
P2 Au2 Au2 129.23(16) . 3_665
Au1 Au2 Au2 92.21(3) . 3_665
Ag2 Au2 Au2 59.79(2) . 3_665
C1 Au2 Au2 46.9(7) . 2_655
P2 Au2 Au2 131.66(18) . 2_655
Au1 Au2 Au2 87.42(3) . 2_655
Ag2 Au2 Au2 59.79(2) . 2_655
Au2 Au2 Au2 60.0 3_665 2_655
N1 Ag1 N1 105.7(3) 2_655 .
N1 Ag1 N1 105.7(3) 2_655 3_665
N1 Ag1 N1 105.7(3) . 3_665
N1 Ag1 Au1 82.6(3) 2_655 2_655
N1 Ag1 Au1 107.3(3) . 2_655
N1 Ag1 Au1 142.1(3) 3_665 2_655
N1 Ag1 Au1 142.1(3) 2_655 .
N1 Ag1 Au1 82.6(3) . .
N1 Ag1 Au1 107.3(3) 3_665 .
Au1 Ag1 Au1 59.93(5) 2_655 .
N1 Ag1 Au1 107.3(3) 2_655 3_665
N1 Ag1 Au1 142.1(3) . 3_665
N1 Ag1 Au1 82.6(3) 3_665 3_665
Au1 Ag1 Au1 59.93(5) 2_655 3_665
Au1 Ag1 Au1 59.93(5) . 3_665
N3 Ag2 N3 101.7(5) 2_655 3_665
N3 Ag2 N3 101.7(5) 2_655 .
N3 Ag2 N3 101.7(5) 3_665 .
N3 Ag2 Au2 85.2(4) 2_655 2_655
N3 Ag2 Au2 110.5(5) 3_665 2_655
N3 Ag2 Au2 144.9(4) . 2_655
N3 Ag2 Au2 144.9(4) 2_655 3_665
N3 Ag2 Au2 85.2(4) 3_665 3_665
N3 Ag2 Au2 110.5(5) . 3_665
Au2 Ag2 Au2 60.41(5) 2_655 3_665
N3 Ag2 Au2 110.5(5) 2_655 .
N3 Ag2 Au2 144.9(4) 3_665 .
N3 Ag2 Au2 85.2(4) . .
Au2 Ag2 Au2 60.41(5) 2_655 .
Au2 Ag2 Au2 60.41(5) 3_665 .
C110 P1 C130 107.7(11) . .
C110 P1 C120 105.2(10) . .
C130 P1 C120 101.3(9) . .
C110 P1 Au1 113.4(5) . .
C130 P1 Au1 112.2(9) . .
C120 P1 Au1 116.0(9) . .
C210 P2 C220 109.1(14) . .
C210 P2 C230 108.4(9) . .
C220 P2 C230 102.3(11) . .
C210 P2 Au2 111.9(4) . .
C220 P2 Au2 113.3(12) . .
C230 P2 Au2 111.3(9) . .
F2 B1 F1 112.3(15) . .
F2 B1 F3 111.6(15) . .
F1 B1 F3 110.4(15) . .
F2 B1 F4 107.8(15) . .
F1 B1 F4 105.7(14) . .
F3 B1 F4 108.7(15) . .
F5 B2 F6 110.7(19) . 2_655
F5 B2 F6 110.7(19) . .
F6 B2 F6 108(2) 2_655 .
F5 B2 F6 110.7(19) . 3_665
F6 B2 F6 108(2) 2_655 3_665
F6 B2 F6 108(2) . 3_665
C134 N1 C130 116.1(19) . .
C134 N1 Ag1 114.9(14) . .
C130 N1 Ag1 128.7(13) . .
C135 N2 C141 116(3) . .
C234 N3 C230 117(2) . .
C234 N3 Ag2 115.0(18) . .
C230 N3 Ag2 126.2(12) . .
C235 N4 C241 120(3) . .
Au2 C1 Au2 86.2(13) 2_655 3_665
Au2 C1 Au2 86.2(13) 2_655 .
Au2 C1 Au2 86.2(13) 3_665 .
Au2 C1 Au1 78.78(8) 2_655 2_655
Au2 C1 Au1 128.70(11) 3_665 2_655
Au2 C1 Au1 140.13(14) . 2_655
Au2 C1 Au1 140.13(14) 2_655 3_665
Au2 C1 Au1 78.78(8) 3_665 3_665
Au2 C1 Au1 128.70(11) . 3_665
Au1 C1 Au1 82.3(12) 2_655 3_665
Au2 C1 Au1 128.70(11) 2_655 .
Au2 C1 Au1 140.13(14) 3_665 .
Au2 C1 Au1 78.78(8) . .
Au1 C1 Au1 82.3(12) 2_655 .
Au1 C1 Au1 82.3(12) 3_665 .
C111 C110 C115 120.0 . .
C111 C110 P1 117.0(9) . .
C115 C110 P1 123.0(9) . .
C112 C111 C110 120.0 . .
C112 C111 H11A 120.0 . .
C110 C111 H11A 120.0 . .
C113 C112 C111 120.0 . .
C113 C112 H11B 120.0 . .
C111 C112 H11B 120.0 . .
C114 C113 C112 120.0 . .
C114 C113 H11C 120.0 . .
C112 C113 H11C 120.0 . .
C113 C114 C115 120.0 . .
C113 C114 H11D 120.0 . .
C115 C114 H11D 120.0 . .
C114 C115 C110 120.0 . .
C114 C115 H11E 120.0 . .
C110 C115 H11E 120.0 . .
C121 C120 C125 123(2) . .
C121 C120 P1 116.8(16) . .
C125 C120 P1 120(2) . .
C122 C121 C120 116(2) . .
C122 C121 H12A 121.9 . .
C120 C121 H12A 121.9 . .
C121 C122 C123 126(3) . .
C121 C122 H12B 117.1 . .
C123 C122 H12B 117.1 . .
C122 C123 C124 116(3) . .
C122 C123 H12C 122.0 . .
C124 C123 H12C 122.0 . .
C125 C124 C123 122(2) . .
C125 C124 H12E 118.8 . .
C123 C124 H12E 118.8 . .
C124 C125 C120 117(3) . .
C124 C125 H12F 121.7 . .
C120 C125 H12F 121.7 . .
N1 C130 C131 123(2) . .
N1 C130 P1 112.4(19) . .
C131 C130 P1 124(2) . .
C130 C131 C132 116(2) . .
C130 C131 H13A 122.0 . .
C132 C131 H13A 122.0 . .
C133 C132 C131 124(3) . .
C133 C132 H13B 118.0 . .
C131 C132 H13B 118.0 . .
C132 C133 C134 116(2) . .
C132 C133 C135 126(3) . .
C134 C133 C135 117(2) . .
N1 C134 C133 124(2) . .
N1 C134 H13C 117.9 . .
C133 C134 H13C 117.9 . .
N2 C135 C133 120(3) . .
N2 C135 H13D 119.8 . .
C133 C135 H13D 119.8 . .
C141 C140 H14A 109.5 . .
C141 C140 H14B 109.5 . .
H14A C140 H14B 109.5 . .
C141 C140 H14C 109.5 . .
H14A C140 H14C 109.5 . .
H14B C140 H14C 109.5 . .
C140 C141 N2 115(3) . .
C140 C141 C142 113(3) . .
N2 C141 C142 107(3) . .
C140 C141 H14D 107.1 . .
N2 C141 H14D 107.1 . .
C142 C141 H14D 107.1 . .
C143 C142 C147 120.0 . .
C143 C142 C141 122(2) . .
C147 C142 C141 118(2) . .
C142 C143 C144 120.0 . .
C142 C143 H14E 120.0 . .
C144 C143 H14E 120.0 . .
C145 C144 C143 120.0 . .
C145 C144 H14F 120.0 . .
C143 C144 H14F 120.0 . .
C144 C145 C146 120.0 . .
C144 C145 H14G 120.0 . .
C146 C145 H14G 120.0 . .
C147 C146 C145 120.0 . .
C147 C146 H14H 120.0 . .
C145 C146 H14H 120.0 . .
C146 C147 C142 120.0 . .
C146 C147 H14I 120.0 . .
C142 C147 H14I 120.0 . .
C211 C210 C215 120.0 . .
C211 C210 P2 123.4(8) . .
C215 C210 P2 116.5(8) . .
C212 C211 C210 120.0 . .
C212 C211 H21A 120.0 . .
C210 C211 H21A 120.0 . .
C211 C212 C213 120.0 . .
C211 C212 H21B 120.0 . .
C213 C212 H21B 120.0 . .
C214 C213 C212 120.0 . .
C214 C213 H21C 120.0 . .
C212 C213 H21C 120.0 . .
C215 C214 C213 120.0 . .
C215 C214 H21D 120.0 . .
C213 C214 H21D 120.0 . .
C214 C215 C210 120.0 . .
C214 C215 H21E 120.0 . .
C210 C215 H21E 120.0 . .
C225 C220 C221 115(3) . .
C225 C220 P2 117.4(19) . .
C221 C220 P2 127(2) . .
C222 C221 C220 129(3) . .
C222 C221 H22A 115.5 . .
C220 C221 H22A 115.5 . .
C221 C222 C223 115(3) . .
C221 C222 H22B 122.5 . .
C223 C222 H22B 122.5 . .
C222 C223 C224 125(4) . .
C222 C223 H22C 117.6 . .
C224 C223 H22C 117.6 . .
C225 C224 C223 116(4) . .
C225 C224 H22D 122.2 . .
C223 C224 H22D 122.2 . .
C220 C225 C224 119(3) . .
C220 C225 H22E 120.7 . .
C224 C225 H22E 120.7 . .
N3 C230 C231 126(2) . .
N3 C230 P2 111.1(16) . .
C231 C230 P2 122.9(17) . .
C230 C231 C232 116(3) . .
C230 C231 H23A 122.0 . .
C232 C231 H23A 122.0 . .
C231 C232 C233 119(3) . .
C231 C232 H23B 120.4 . .
C233 C232 H23B 120.4 . .
C234 C233 C235 120(3) . .
C234 C233 C232 118(2) . .
C235 C233 C232 121(3) . .
N3 C234 C233 123(3) . .
N3 C234 H29F 118.5 . .
C233 C234 H29F 118.5 . .
N4 C235 C233 122(3) . .
N4 C235 H23E 118.9 . .
C233 C235 H23E 118.9 . .
C241 C240 H24A 109.5 . .
C241 C240 H24B 109.5 . .
H24A C240 H24B 109.5 . .
C241 C240 H24C 109.5 . .
H24A C240 H24C 109.5 . .
H24B C240 H24C 109.5 . .
C240 C241 C242 117(3) . .
C240 C241 N4 108(3) . .
C242 C241 N4 110.1(19) . .
C240 C241 H24D 107.0 . .
C242 C241 H24D 107.0 . .
N4 C241 H24D 107.0 . .
C243 C242 C247 120.0 . .
C243 C242 C241 121(2) . .
C247 C242 C241 119(2) . .
C244 C243 C242 120.0 . .
C244 C243 H24E 120.0 . .
C242 C243 H24E 120.0 . .
C243 C244 C245 120.0 . .
C243 C244 H24F 120.0 . .
C245 C244 H24F 120.0 . .
C246 C245 C244 120.0 . .
C246 C245 H24G 120.0 . .
C244 C245 H24G 120.0 . .
C245 C246 C247 120.0 . .
C245 C246 H24H 120.0 . .
C247 C246 H24H 120.0 . .
C246 C247 C242 120.0 . .
C246 C247 H24I 120.0 . .
C242 C247 H24I 120.0 . .

loop_
_geom_bond_atom_site_label_1
_geom_bond_atom_site_label_2
_geom_bond_distance
_geom_bond_site_symmetry_2
Au1 C1 2.21(3) .
Au1 P1 2.262(6) .
Au1 Au2 2.7438(9) .
Au1 Au1 2.9026(17) 2_655
Au1 Au1 2.9027(17) 3_665
Au1 Ag1 2.906(2) .
Au2 C1 2.12(3) .
Au2 P2 2.263(6) .
Au2 Ag2 2.8752(18) .
Au2 Au2 2.8930(17) 3_665
Au2 Au2 2.8930(17) 2_655
Ag1 N1 2.339(16) 2_655
Ag1 N1 2.339(16) .
Ag1 N1 2.339(16) 3_665
Ag1 Au1 2.906(2) 2_655
Ag1 Au1 2.906(2) 3_665
Ag2 N3 2.328(19) 2_655
Ag2 N3 2.328(19) 3_665
Ag2 N3 2.328(19) .
Ag2 Au2 2.8752(18) 2_655
Ag2 Au2 2.8752(18) 3_665
P1 C110 1.800(12) .
P1 C130 1.81(2) .
P1 C120 1.84(2) .
P2 C210 1.783(13) .
P2 C220 1.80(3) .
P2 C230 1.84(2) .
B1 F2 1.360(17) .
B1 F1 1.365(17) .
B1 F3 1.369(17) .
B1 F4 1.392(17) .
B2 F5 1.35(2) .
B2 F6 1.358(16) 2_655
B2 F6 1.358(17) .
B2 F6 1.358(16) 3_665
N1 C134 1.34(2) .
N1 C130 1.36(3) .
N2 C135 1.24(4) .
N2 C141 1.47(4) .
N3 C234 1.35(3) .
N3 C230 1.36(3) .
N4 C235 1.24(4) .
N4 C241 1.52(3) .
C1 Au2 2.12(3) 2_655
C1 Au2 2.12(3) 3_665
C1 Au1 2.21(3) 2_655
C1 Au1 2.21(3) 3_665
C110 C111 1.3900 .
C110 C115 1.3900 .
C111 C112 1.3900 .
C111 H11A 0.9300 .
C112 C113 1.3900 .
C112 H11B 0.9300 .
C113 C114 1.3900 .
C113 H11C 0.9300 .
C114 C115 1.3900 .
C114 H11D 0.9300 .
C115 H11E 0.9300 .
C120 C121 1.37(3) .
C120 C125 1.41(3) .
C121 C122 1.34(4) .
C121 H12A 0.9300 .
C122 C123 1.37(3) .
C122 H12B 0.9300 .
C123 C124 1.39(4) .
C123 H12C 0.9300 .
C124 C125 1.37(4) .
C124 H12E 0.9300 .
C125 H12F 0.9300 .
C130 C131 1.40(4) .
C131 C132 1.42(3) .
C131 H13A 0.9300 .
C132 C133 1.29(4) .
C132 H13B 0.9300 .
C133 C134 1.45(4) .
C133 C135 1.45(3) .
C134 H13C 0.9300 .
C135 H13D 0.9300 .
C140 C141 1.40(6) .
C140 H14A 0.9600 .
C140 H14B 0.9600 .
C140 H14C 0.9600 .
C141 C142 1.58(3) .
C141 H14D 0.9800 .
C142 C143 1.3900 .
C142 C147 1.3900 .
C143 C144 1.3900 .
C143 H14E 0.9300 .
C144 C145 1.3900 .
C144 H14F 0.9300 .
C145 C146 1.3900 .
C145 H14G 0.9300 .
C146 C147 1.3900 .
C146 H14H 0.9300 .
C147 H14I 0.9300 .
C210 C211 1.3900 .
C210 C215 1.3900 .
C211 C212 1.3900 .
C211 H21A 0.9300 .
C212 C213 1.3900 .
C212 H21B 0.9300 .
C213 C214 1.3900 .
C213 H21C 0.9300 .
C214 C215 1.3900 .
C214 H21D 0.9300 .
C215 H21E 0.9300 .
C220 C225 1.37(4) .
C220 C221 1.44(4) .
C221 C222 1.24(4) .
C221 H22A 0.9300 .
C222 C223 1.29(6) .
C222 H22B 0.9300 .
C223 C224 1.47(5) .
C223 H22C 0.9300 .
C224 C225 1.39(4) .
C224 H22D 0.9300 .
C225 H22E 0.9300 .
C230 C231 1.39(4) .
C231 C232 1.41(3) .
C231 H23A 0.9300 .
C232 C233 1.45(4) .
C232 H23B 0.9300 .
C233 C234 1.39(4) .
C233 C235 1.42(3) .
C234 H29F 0.9300 .
C235 H23E 0.9300 .
C240 C241 1.47(6) .
C240 H24A 0.9600 .
C240 H24B 0.9600 .
C240 H24C 0.9600 .
C241 C242 1.47(3) .
C241 H24D 0.9800 .
C242 C243 1.3900 .
C242 C247 1.3900 .
C243 C244 1.3900 .
C243 H24E 0.9300 .
C244 C245 1.3900 .
C244 H24F 0.9300 .
C245 C246 1.3900 .
C245 H24G 0.9300 .
C246 C247 1.3900 .
C246 H24H 0.9300 .
C247 H24I 0.9300 .

loop_
_geom_torsion_atom_site_label_1
_geom_torsion_atom_site_label_2
_geom_torsion_atom_site_label_3
_geom_torsion_atom_site_label_4
_geom_torsion
N2 C141 C142 C143 -99(3)
